data_1562125
loop_
_publ_author_name
'Van Lommel, Ruben'
'Bock, Jonathan'
'Daniliuc, Constantin'
'Hennecke, Ulrich'
'De Proft, Frank'

_publ_section_title
;
 A Dynamic Picture of the Halolactonization Reaction through a Combination
 of ab-initio Metadynamics and Experimental Investigations .
;
_journal_name_full 'Chemical Science'
_journal_paper_doi 10.1039/D1SC01014J
_journal_year 2021
_chemical_formula_sum 'C12 H11 Cl O2'
_chemical_formula_weight 222.66
_space_group_crystal_system monoclinic
_space_group_IT_number 14
_space_group_name_Hall '-P 2yn'
_space_group_name_H-M_alt 'P 1 21/n 1'
_atom_sites_solution_hydrogens geom
_audit_creation_method 'APEX3 v2016.1-0'
_audit_update_record
;
2021-01-14 deposited with the CCDC.	2021-04-23 downloaded from the CCDC.
;
_cell_angle_alpha 90
_cell_angle_beta 94.0580(10)
_cell_angle_gamma 90
_cell_formula_units_Z 4
_cell_length_a 5.75830(10)
_cell_length_b 9.7431(2)
_cell_length_c 18.3135(5)
_cell_measurement_reflns_used 9930
_cell_measurement_temperature 100.(2)
_cell_measurement_theta_max 27.4714
_cell_measurement_theta_min 4.1185
_cell_volume 1024.88(4)
_computing_cell_refinement 'SAINT V8.37A (Bruker AXS Inc., 2015)'
_computing_data_collection
;

APEX3 v2016.1-0 (Bruker AXS Inc., 2016)
;
_computing_data_reduction 'SAINT V8.37A (Bruker AXS Inc., 2015)'
_computing_molecular_graphics 'XP (Sheldrick, 2014)'
_computing_publication_material 'SHELXL-2014/7 (Sheldrick, 2014)'
_computing_structure_refinement 'SHELXL-2014/7 (Sheldrick, 2014)'
_computing_structure_solution 'SHELXL-2014/7 (Sheldrick, 2014)'
_diffrn_ambient_temperature 100.(2)
_diffrn_detector_area_resol_mean 7.3910
_diffrn_measured_fraction_theta_full 0.988
_diffrn_measured_fraction_theta_max 0.988
_diffrn_measurement_device_type 'Bruker D8 Venture PHOTON 100 CMOS'
_diffrn_measurement_method 'omega and phi scans'
_diffrn_radiation_monochromator 'MX mirror'
_diffrn_radiation_type 'Mo K\a'
_diffrn_radiation_wavelength 0.71073
_diffrn_reflns_av_R_equivalents 0.0244
_diffrn_reflns_av_unetI/netI 0.0110
_diffrn_reflns_limit_h_max 7
_diffrn_reflns_limit_h_min -7
_diffrn_reflns_limit_k_max 12
_diffrn_reflns_limit_k_min -12
_diffrn_reflns_limit_l_max 23
_diffrn_reflns_limit_l_min -23
_diffrn_reflns_number 23308
_diffrn_reflns_theta_full 27.49
_diffrn_reflns_theta_max 27.49
_diffrn_reflns_theta_min 3.79
_diffrn_source 'Mo ImS'
_diffrn_source_type 'micro focus tube'
_exptl_absorpt_coefficient_mu 0.347
_exptl_absorpt_correction_T_max 0.97
_exptl_absorpt_correction_T_min 0.92
_exptl_absorpt_correction_type multi-scan
_exptl_absorpt_process_details
;
Bruker AXS (2014). SADABS, Version 2014/5, Bruker AXS Inc., Madison, Wisconsin,
USA.
;
_exptl_crystal_colour colourless
_exptl_crystal_density_diffrn 1.443
_exptl_crystal_density_method 'not measured'
_exptl_crystal_description prism
_exptl_crystal_F_000 464
_exptl_crystal_size_max 0.194
_exptl_crystal_size_mid 0.188
_exptl_crystal_size_min 0.098
_refine_diff_density_max 0.383
_refine_diff_density_min -0.188
_refine_ls_extinction_method none
_refine_ls_goodness_of_fit_ref 1.043
_refine_ls_hydrogen_treatment constr
_refine_ls_matrix_type full
_refine_ls_number_parameters 136
_refine_ls_number_reflns 2335
_refine_ls_number_restraints 0
_refine_ls_restrained_S_all 1.043
_refine_ls_R_factor_all 0.0284
_refine_ls_R_factor_gt 0.0276
_refine_ls_shift/su_max 0.001
_refine_ls_shift/su_mean 0.000
_refine_ls_structure_factor_coef Fsqd
_refine_ls_weighting_details 'w=1/[\s^2^(Fo^2^)+(0.0285P)^2^+0.5981P] where P=(Fo^2^+2Fc^2^)/3'
_refine_ls_weighting_scheme calc
_refine_ls_wR_factor_gt 0.0675
_refine_ls_wR_factor_ref 0.0680
_reflns_number_gt 2257
_reflns_number_total 2335
_reflns_threshold_expression 'I > 2\s(I)'
_cod_data_source_file d1sc01014j3.cif
_cod_data_source_block dan9754
_cod_database_code 1562125

loop_
_space_group_symop_operation_xyz
'x, y, z'
'-x+1/2, y+1/2, -z+1/2'
'-x, -y, -z'
'x-1/2, -y-1/2, z-1/2'

loop_
_atom_site_type_symbol
_atom_site_label
_atom_site_fract_x
_atom_site_fract_y
_atom_site_fract_z
_atom_site_U_iso_or_equiv
_atom_site_adp_type
_atom_site_calc_flag
_atom_site_refinement_flags_adp
_atom_site_refinement_flags_occupancy
_atom_site_refinement_flags_posn
_atom_site_occupancy
_atom_site_disorder_assembly
_atom_site_disorder_group
Cl Cl1 0.01557(5) 0.58855(3) 0.34582(2) 0.01978(9) Uani d . . . 1 . .
O O1 -0.05981(14) 0.28461(9) 0.18635(4) 0.01853(18) Uani d . . . 1 . .
O O2 0.15325(13) 0.30825(8) 0.29197(4) 0.01428(17) Uani d . . . 1 . .
C C1 0.7687(2) 0.12008(13) 0.41189(7) 0.0218(2) Uani d . . . 1 . .
H H1 0.8884 0.0575 0.4014 0.026 Uiso calc U . R 1 . .
C C2 0.6942(2) 0.12728(13) 0.48244(7) 0.0229(2) Uani d . . . 1 . .
H H2 0.7636 0.069 0.5194 0.028 Uiso calc U . R 1 . .
C C3 0.5196(2) 0.21843(12) 0.49985(6) 0.0197(2) Uani d . . . 1 . .
H H3 0.4697 0.223 0.5481 0.024 Uiso calc U . R 1 . .
C C4 0.42049(19) 0.30248(11) 0.44462(6) 0.0157(2) Uani d . . . 1 . .
C C5 0.49499(18) 0.29416(11) 0.37377(6) 0.0139(2) Uani d . . . 1 . .
C C6 0.66935(19) 0.20381(12) 0.35642(6) 0.0170(2) Uani d . . . 1 . .
H H6 0.7194 0.1992 0.3082 0.02 Uiso calc U . R 1 . .
C C7 0.2304(2) 0.40898(12) 0.44815(6) 0.0177(2) Uani d . . . 1 . .
H H7A 0.2528 0.4661 0.4928 0.021 Uiso calc U . R 1 . .
H H7B 0.0741 0.3662 0.4461 0.021 Uiso calc U . R 1 . .
C C8 0.26673(18) 0.49242(11) 0.37885(6) 0.0152(2) Uani d . . . 1 . .
H H8 0.3957 0.5591 0.3909 0.018 Uiso calc U . R 1 . .
C C9 0.35262(18) 0.38885(11) 0.32292(6) 0.0130(2) Uani d . . . 1 . .
C C10 0.46563(19) 0.44915(12) 0.25643(6) 0.0159(2) Uani d . . . 1 . .
H H10A 0.5113 0.546 0.2654 0.019 Uiso calc U . R 1 . .
H H10B 0.6053 0.3958 0.2455 0.019 Uiso calc U . R 1 . .
C C11 0.2773(2) 0.43844(12) 0.19377(6) 0.0175(2) Uani d . . . 1 . .
H H11A 0.2036 0.5288 0.1835 0.021 Uiso calc U . R 1 . .
H H11B 0.3435 0.4045 0.1487 0.021 Uiso calc U . R 1 . .
C C12 0.10350(18) 0.33779(11) 0.22030(6) 0.0140(2) Uani d . . . 1 . .

loop_
_atom_site_aniso_label
_atom_site_aniso_U_11
_atom_site_aniso_U_22
_atom_site_aniso_U_33
_atom_site_aniso_U_12
_atom_site_aniso_U_13
_atom_site_aniso_U_23
Cl1 0.01750(14) 0.01929(15) 0.02242(15) 0.00535(10) 0.00052(10) -0.00028(10)
O1 0.0172(4) 0.0217(4) 0.0164(4) -0.0018(3) -0.0006(3) -0.0027(3)
O2 0.0137(3) 0.0163(4) 0.0128(4) -0.0038(3) 0.0010(3) -0.0003(3)
C1 0.0203(5) 0.0209(6) 0.0239(6) 0.0056(5) -0.0001(4) -0.0009(5)
C2 0.0277(6) 0.0207(6) 0.0194(6) 0.0033(5) -0.0048(5) 0.0025(4)
C3 0.0267(6) 0.0193(5) 0.0130(5) -0.0011(5) 0.0003(4) -0.0006(4)
C4 0.0176(5) 0.0142(5) 0.0154(5) -0.0014(4) 0.0014(4) -0.0023(4)
C5 0.0138(5) 0.0130(5) 0.0146(5) -0.0026(4) -0.0002(4) -0.0004(4)
C6 0.0157(5) 0.0183(5) 0.0170(5) -0.0003(4) 0.0017(4) -0.0018(4)
C7 0.0204(5) 0.0181(5) 0.0148(5) 0.0018(4) 0.0032(4) -0.0024(4)
C8 0.0143(5) 0.0147(5) 0.0165(5) 0.0017(4) 0.0003(4) -0.0021(4)
C9 0.0117(4) 0.0131(5) 0.0144(5) -0.0025(4) 0.0013(4) -0.0011(4)
C10 0.0150(5) 0.0169(5) 0.0160(5) -0.0018(4) 0.0029(4) 0.0019(4)
C11 0.0189(5) 0.0176(5) 0.0160(5) -0.0025(4) 0.0015(4) 0.0035(4)
C12 0.0147(5) 0.0138(5) 0.0138(5) 0.0024(4) 0.0026(4) -0.0009(4)

loop_
_atom_type_symbol
_atom_type_description
_atom_type_scat_dispersion_real
_atom_type_scat_dispersion_imag
_atom_type_scat_source
C C 0.0033 0.0016 'International Tables Vol C Tables 4.2.6.8 and 6.1.1.4'
H H 0.0000 0.0000 'International Tables Vol C Tables 4.2.6.8 and 6.1.1.4'
O O 0.0106 0.0060 'International Tables Vol C Tables 4.2.6.8 and 6.1.1.4'
Cl Cl 0.1484 0.1585 'International Tables Vol C Tables 4.2.6.8 and 6.1.1.4'

loop_
_geom_angle_atom_site_label_1
_geom_angle_atom_site_label_2
_geom_angle_atom_site_label_3
_geom_angle_site_symmetry_1
_geom_angle_site_symmetry_3
_geom_angle
_geom_angle_publ_flag
C12 O2 C9 . . 111.45(8) ?
C2 C1 C6 . . 120.65(11) ?
C2 C1 H1 . . 119.7 ?
C6 C1 H1 . . 119.7 ?
C1 C2 C3 . . 121.23(11) ?
C1 C2 H2 . . 119.4 ?
C3 C2 H2 . . 119.4 ?
C4 C3 C2 . . 118.27(11) ?
C4 C3 H3 . . 120.9 ?
C2 C3 H3 . . 120.9 ?
C3 C4 C5 . . 120.23(10) ?
C3 C4 C7 . . 129.28(10) ?
C5 C4 C7 . . 110.49(9) ?
C6 C5 C4 . . 121.58(10) ?
C6 C5 C9 . . 127.98(10) ?
C4 C5 C9 . . 110.37(9) ?
C5 C6 C1 . . 118.04(10) ?
C5 C6 H6 . . 121.0 ?
C1 C6 H6 . . 121.0 ?
C4 C7 C8 . . 100.77(8) ?
C4 C7 H7A . . 111.6 ?
C8 C7 H7A . . 111.6 ?
C4 C7 H7B . . 111.6 ?
C8 C7 H7B . . 111.6 ?
H7A C7 H7B . . 109.4 ?
C7 C8 C9 . . 105.74(9) ?
C7 C8 Cl1 . . 113.72(8) ?
C9 C8 Cl1 . . 113.98(7) ?
C7 C8 H8 . . 107.7 ?
C9 C8 H8 . . 107.7 ?
Cl1 C8 H8 . . 107.7 ?
O2 C9 C5 . . 106.63(8) ?
O2 C9 C10 . . 105.16(8) ?
C5 C9 C10 . . 118.68(9) ?
O2 C9 C8 . . 109.06(8) ?
C5 C9 C8 . . 100.11(8) ?
C10 C9 C8 . . 116.68(9) ?
C11 C10 C9 . . 104.56(8) ?
C11 C10 H10A . . 110.8 ?
C9 C10 H10A . . 110.8 ?
C11 C10 H10B . . 110.8 ?
C9 C10 H10B . . 110.8 ?
H10A C10 H10B . . 108.9 ?
C12 C11 C10 . . 104.78(9) ?
C12 C11 H11A . . 110.8 ?
C10 C11 H11A . . 110.8 ?
C12 C11 H11B . . 110.8 ?
C10 C11 H11B . . 110.8 ?
H11A C11 H11B . . 108.9 ?
O1 C12 O2 . . 120.77(10) ?
O1 C12 C11 . . 128.66(10) ?
O2 C12 C11 . . 110.56(9) ?

loop_
_geom_bond_atom_site_label_1
_geom_bond_atom_site_label_2
_geom_bond_site_symmetry_2
_geom_bond_distance
_geom_bond_publ_flag
Cl1 C8 . 1.7919(11) ?
O1 C12 . 1.2069(14) ?
O2 C12 . 1.3544(13) ?
O2 C9 . 1.4709(12) ?
C1 C2 . 1.3915(17) ?
C1 C6 . 1.3938(16) ?
C1 H1 . 0.95 ?
C2 C3 . 1.3951(17) ?
C2 H2 . 0.95 ?
C3 C4 . 1.3920(16) ?
C3 H3 . 0.95 ?
C4 C5 . 1.3974(15) ?
C4 C7 . 1.5128(15) ?
C5 C6 . 1.3889(15) ?
C5 C9 . 1.5108(15) ?
C6 H6 . 0.95 ?
C7 C8 . 1.5340(15) ?
C7 H7A . 0.99 ?
C7 H7B . 0.99 ?
C8 C9 . 1.5439(14) ?
C8 H8 . 1.0 ?
C9 C10 . 1.5373(14) ?
C10 C11 . 1.5255(15) ?
C10 H10A . 0.99 ?
C10 H10B . 0.99 ?
C11 C12 . 1.5062(15) ?
C11 H11A . 0.99 ?
C11 H11B . 0.99 ?

loop_
_geom_torsion_atom_site_label_1
_geom_torsion_atom_site_label_2
_geom_torsion_atom_site_label_3
_geom_torsion_atom_site_label_4
_geom_torsion_site_symmetry_1
_geom_torsion_site_symmetry_2
_geom_torsion_site_symmetry_3
_geom_torsion_site_symmetry_4
_geom_torsion
_geom_torsion_publ_flag
C6 C1 C2 C3 . . . . -0.30(19) ?
C1 C2 C3 C4 . . . . 0.12(18) ?
C2 C3 C4 C5 . . . . 0.28(17) ?
C2 C3 C4 C7 . . . . 179.88(11) ?
C3 C4 C5 C6 . . . . -0.52(16) ?
C7 C4 C5 C6 . . . . 179.82(10) ?
C3 C4 C5 C9 . . . . 176.67(10) ?
C7 C4 C5 C9 . . . . -3.00(12) ?
C4 C5 C6 C1 . . . . 0.34(16) ?
C9 C5 C6 C1 . . . . -176.31(10) ?
C2 C1 C6 C5 . . . . 0.07(18) ?
C3 C4 C7 C8 . . . . 161.66(11) ?
C5 C4 C7 C8 . . . . -18.71(12) ?
C4 C7 C8 C9 . . . . 32.89(10) ?
C4 C7 C8 Cl1 . . . . 158.70(7) ?
C12 O2 C9 C5 . . . . -140.77(9) ?
C12 O2 C9 C10 . . . . -13.91(11) ?
C12 O2 C9 C8 . . . . 111.95(9) ?
C6 C5 C9 O2 . . . . 86.54(12) ?
C4 C5 C9 O2 . . . . -90.42(10) ?
C6 C5 C9 C10 . . . . -31.79(16) ?
C4 C5 C9 C10 . . . . 151.26(10) ?
C6 C5 C9 C8 . . . . -159.91(11) ?
C4 C5 C9 C8 . . . . 23.13(11) ?
C7 C8 C9 O2 . . . . 77.23(10) ?
Cl1 C8 C9 O2 . . . . -48.43(10) ?
C7 C8 C9 C5 . . . . -34.44(10) ?
Cl1 C8 C9 C5 . . . . -160.09(7) ?
C7 C8 C9 C10 . . . . -163.87(9) ?
Cl1 C8 C9 C10 . . . . 70.48(11) ?
O2 C9 C10 C11 . . . . 18.51(11) ?
C5 C9 C10 C11 . . . . 137.60(10) ?
C8 C9 C10 C11 . . . . -102.48(10) ?
C9 C10 C11 C12 . . . . -16.62(11) ?
C9 O2 C12 O1 . . . . -177.60(9) ?
C9 O2 C12 C11 . . . . 3.20(11) ?
C10 C11 C12 O1 . . . . -170.18(11) ?
C10 C11 C12 O2 . . . . 8.94(12) ?
